data_1531170
loop_
_publ_author_name
'Hou, Wenduan'
'Wei, Qi'
'Liu, Guisheng'
'Chen, Jing'
'Guo, Jing'
'Peng, Yungui'

_publ_section_title
;
 Asymmetric Multicomponent Sulfa-Michael/Mannich Cascade Reaction:
 Synthetic Access to 1,2-Diamino-3-Organosulfur Compounds and 2-Nitro
 Allylic Amines.
;
_journal_issue 19
_journal_name_full 'Organic letters'
_journal_page_first 4870
_journal_page_last 4873
_journal_paper_doi 10.1021/acs.orglett.5b02423
_journal_volume 17
_journal_year 2015
_chemical_absolute_configuration rm
_chemical_formula_moiety 'C28 H26 N2 O4 S2'
_chemical_formula_sum 'C28 H26 N2 O4 S2'
_chemical_formula_weight 518.63
_chemical_name_systematic
; 
 ? 
;
_space_group_crystal_system orthorhombic
_space_group_IT_number 19
_space_group_name_Hall 'P 2ac 2ab'
_space_group_name_H-M_alt 'P 21 21 21'
_symmetry_space_group_name_Hall 'P 2ac 2ab'
_symmetry_space_group_name_H-M 'P 21 21 21'
_atom_sites_solution_hydrogens geom
_atom_sites_solution_primary direct
_atom_sites_solution_secondary difmap
_audit_creation_method SHELXL-97
_cell_angle_alpha 90.00
_cell_angle_beta 90.00
_cell_angle_gamma 90.00
_cell_formula_units_Z 4
_cell_length_a 7.83950(6)
_cell_length_b 12.02537(11)
_cell_length_c 26.9644(2)
_cell_measurement_temperature 293(2)
_cell_measurement_theta_max 71.4590
_cell_measurement_theta_min 4.9180
_cell_volume 2542.01(4)
_computing_cell_refinement 'Bruker SAINT'
_computing_data_collection 'Bruker APEX2'
_computing_data_reduction 'Bruker SAINT'
_computing_molecular_graphics 'Bruker SHELXTL'
_computing_publication_material 'Bruker SHELXTL'
_computing_structure_refinement 'SHELXL-97 (Sheldrick, 2008)'
_computing_structure_solution 'SHELXS-97 (Sheldrick, 2008)'
_diffrn_ambient_temperature 293(2)
_diffrn_measured_fraction_theta_full 0.999
_diffrn_measured_fraction_theta_max 0.999
_diffrn_measurement_device_type 'SuperNova, Dual, Cu at zero, EosS2'
_diffrn_measurement_method '\w scans'
_diffrn_radiation_monochromator graphite
_diffrn_radiation_source 'fine-focus sealed tube'
_diffrn_radiation_type CuK\a
_diffrn_radiation_wavelength 1.54184
_diffrn_reflns_av_R_equivalents 0.0356
_diffrn_reflns_av_sigmaI/netI 0.0267
_diffrn_reflns_limit_h_max 6
_diffrn_reflns_limit_h_min -9
_diffrn_reflns_limit_k_max 14
_diffrn_reflns_limit_k_min -14
_diffrn_reflns_limit_l_max 32
_diffrn_reflns_limit_l_min -32
_diffrn_reflns_number 18069
_diffrn_reflns_theta_full 67.06
_diffrn_reflns_theta_max 67.06
_diffrn_reflns_theta_min 4.93
_exptl_absorpt_coefficient_mu 2.209
_exptl_absorpt_correction_T_max 0.936
_exptl_absorpt_correction_T_min 0.899
_exptl_absorpt_correction_type multi-scan
_exptl_absorpt_process_details SADABS,Bruker(2005)
_exptl_crystal_colour colourless
_exptl_crystal_density_diffrn 1.355
_exptl_crystal_density_method 'not measured'
_exptl_crystal_description block
_exptl_crystal_F_000 1088.0
_exptl_crystal_size_max 0.05
_exptl_crystal_size_mid 0.04
_exptl_crystal_size_min 0.03
_refine_diff_density_max 0.360
_refine_diff_density_min -0.311
_refine_diff_density_rms 0.040
_refine_ls_abs_structure_details 'Flack H D (1983), Acta Cryst. A39, 876-881'
_refine_ls_abs_structure_Flack 0.014(10)
_refine_ls_extinction_method none
_refine_ls_goodness_of_fit_ref 0.925
_refine_ls_hydrogen_treatment mixed
_refine_ls_matrix_type full
_refine_ls_number_parameters 326
_refine_ls_number_reflns 4544
_refine_ls_number_restraints 0
_refine_ls_restrained_S_all 0.925
_refine_ls_R_factor_all 0.0259
_refine_ls_R_factor_gt 0.0255
_refine_ls_shift/su_max 0.002
_refine_ls_shift/su_mean 0.000
_refine_ls_structure_factor_coef Fsqd
_refine_ls_weighting_details 'calc w=1/[\s^2^(Fo^2^)+(0.0462P)^2^+0.9782P] where P=(Fo^2^+2Fc^2^)/3'
_refine_ls_weighting_scheme calc
_refine_ls_wR_factor_gt 0.0683
_refine_ls_wR_factor_ref 0.0689
_reflns_number_gt 4474
_reflns_number_total 4544
_reflns_threshold_expression >2sigma(I)
_cod_data_source_file ol5b02423_si_002.cif
_cod_data_source_block pyg_2014091901
_cod_depositor_comments 'Adding full bibliography for 1531166--1531174.cif.'
_cod_database_code 1531170

loop_
_symmetry_equiv_pos_as_xyz
'x, y, z'
'-x+1/2, -y, z+1/2'
'x+1/2, -y+1/2, -z'
'-x, y+1/2, -z+1/2'

loop_
_atom_site_label
_atom_site_type_symbol
_atom_site_fract_x
_atom_site_fract_y
_atom_site_fract_z
_atom_site_U_iso_or_equiv
_atom_site_adp_type
_atom_site_occupancy
_atom_site_symmetry_multiplicity
_atom_site_calc_flag
_atom_site_refinement_flags
S7 S -0.21155(5) 0.22291(3) 0.423103(13) 0.01062(9) Uani 1 1 d .
S12 S 0.29972(5) 0.46505(3) 0.322282(14) 0.01510(9) Uani 1 1 d .
O16 O -0.28553(15) 0.29010(9) 0.38503(4) 0.0146(2) Uani 1 1 d .
O17 O -0.29902(15) 0.20993(9) 0.46983(4) 0.0151(2) Uani 1 1 d .
C30 C 0.2993(2) 0.14747(13) 0.42621(6) 0.0148(3) Uani 1 1 d .
H30 H 0.2938 0.1745 0.4585 0.018 Uiso 1 1 calc R
N13 N 0.07939(17) 0.49602(11) 0.42769(5) 0.0149(3) Uani 1 1 d .
O14 O 0.00029(16) 0.52996(11) 0.39157(5) 0.0223(3) Uani 1 1 d .
C10 C 0.2032(2) 0.40151(12) 0.41940(6) 0.0111(3) Uani 1 1 d .
H10 H 0.2483 0.3802 0.4519 0.013 Uiso 1 1 calc R
C29 C 0.3932(2) 0.05254(14) 0.41605(6) 0.0172(3) Uani 1 1 d .
H29 H 0.4502 0.0160 0.4415 0.021 Uiso 1 1 calc R
O15 O 0.06748(17) 0.53455(10) 0.46974(5) 0.0218(3) Uani 1 1 d .
C31 C 0.4384(2) 0.54115(13) 0.41296(6) 0.0130(3) Uani 1 1 d .
C5 C -0.1724(2) -0.03170(14) 0.32762(6) 0.0171(3) Uani 1 1 d .
H5 H -0.1845 -0.0428 0.2937 0.020 Uiso 1 1 calc R
C2 C -0.1328(2) 0.00209(14) 0.42882(6) 0.0175(3) Uani 1 1 d .
H2 H -0.1186 0.0136 0.4627 0.021 Uiso 1 1 calc R
C22 C 0.6707(3) 0.30028(18) 0.24787(8) 0.0335(5) Uani 1 1 d .
H22 H 0.6785 0.2384 0.2273 0.040 Uiso 1 1 calc R
N8 N -0.02931(16) 0.27871(11) 0.43817(5) 0.0118(3) Uani 1 1 d .
H8 H -0.0085 0.2947 0.4687 0.014 Uiso 1 1 calc R
C25 C 0.2132(2) 0.20247(12) 0.38839(6) 0.0117(3) Uani 1 1 d .
C35 C 0.4488(3) 0.73604(15) 0.43407(7) 0.0264(4) Uani 1 1 d .
H35 H 0.4069 0.8078 0.4301 0.032 Uiso 1 1 calc R
C26 C 0.2242(2) 0.16209(14) 0.34021(6) 0.0171(3) Uani 1 1 d .
H26 H 0.1678 0.1986 0.3146 0.021 Uiso 1 1 calc R
C1 C -0.17539(19) 0.09011(13) 0.39776(6) 0.0123(3) Uani 1 1 d .
C21 C 0.8159(3) 0.3593(2) 0.26012(8) 0.0352(5) Uani 1 1 d .
H21 H 0.9216 0.3359 0.2485 0.042 Uiso 1 1 calc R
C24 C -0.1171(3) -0.23802(15) 0.33784(7) 0.0277(4) Uani 1 1 d .
H24A H -0.1704 -0.2419 0.3058 0.042 Uiso 1 1 calc R
H24B H -0.1719 -0.2893 0.3600 0.042 Uiso 1 1 calc R
H24C H 0.0014 -0.2570 0.3348 0.042 Uiso 1 1 calc R
C18 C 0.5010(2) 0.42657(15) 0.29650(6) 0.0170(3) Uani 1 1 d .
C6 C -0.1937(2) 0.07441(13) 0.34706(6) 0.0149(3) Uani 1 1 d .
H6 H -0.2197 0.1340 0.3264 0.018 Uiso 1 1 calc R
C11 C 0.3545(2) 0.44163(13) 0.38807(6) 0.0116(3) Uani 1 1 d .
H11 H 0.4389 0.3815 0.3886 0.014 Uiso 1 1 calc R
C20 C 0.8046(3) 0.4529(2) 0.28951(7) 0.0309(5) Uani 1 1 d .
H20 H 0.9025 0.4928 0.2974 0.037 Uiso 1 1 calc R
C27 C 0.3196(2) 0.06713(15) 0.33021(7) 0.0218(4) Uani 1 1 d .
H27 H 0.3275 0.0407 0.2979 0.026 Uiso 1 1 calc R
C9 C 0.10073(19) 0.30200(13) 0.39963(6) 0.0109(3) Uani 1 1 d .
H9 H 0.0424 0.3245 0.3691 0.013 Uiso 1 1 calc R
C19 C 0.6470(2) 0.48739(19) 0.30735(6) 0.0244(4) Uani 1 1 d .
H19 H 0.6392 0.5514 0.3266 0.029 Uiso 1 1 calc R
C32 C 0.5725(2) 0.52258(14) 0.44582(6) 0.0177(3) Uani 1 1 d .
H32 H 0.6146 0.4509 0.4500 0.021 Uiso 1 1 calc R
C28 C 0.4024(2) 0.01205(14) 0.36813(7) 0.0195(4) Uani 1 1 d .
H28 H 0.4643 -0.0522 0.3615 0.023 Uiso 1 1 calc R
C36 C 0.3778(2) 0.64936(14) 0.40687(7) 0.0200(4) Uani 1 1 d .
H36 H 0.2898 0.6635 0.3846 0.024 Uiso 1 1 calc R
C34 C 0.5814(2) 0.71670(16) 0.46701(7) 0.0258(4) Uani 1 1 d .
H34 H 0.6277 0.7750 0.4853 0.031 Uiso 1 1 calc R
C4 C -0.1335(2) -0.12151(14) 0.35807(7) 0.0176(4) Uani 1 1 d .
C3 C -0.1119(2) -0.10277(15) 0.40870(7) 0.0200(4) Uani 1 1 d .
H3 H -0.0829 -0.1618 0.4293 0.024 Uiso 1 1 calc R
C33 C 0.6441(2) 0.60982(17) 0.47243(7) 0.0246(4) Uani 1 1 d .
H33 H 0.7345 0.5963 0.4940 0.030 Uiso 1 1 calc R
C23 C 0.5125(3) 0.33329(16) 0.26632(7) 0.0239(4) Uani 1 1 d .
H23 H 0.4150 0.2930 0.2584 0.029 Uiso 1 1 calc R

loop_
_atom_site_aniso_label
_atom_site_aniso_U_11
_atom_site_aniso_U_22
_atom_site_aniso_U_33
_atom_site_aniso_U_23
_atom_site_aniso_U_13
_atom_site_aniso_U_12
S7 0.00873(17) 0.01245(17) 0.01067(17) -0.00097(14) 0.00038(14) -0.00009(15)
S12 0.01193(17) 0.02114(19) 0.01222(18) 0.00265(15) -0.00067(15) 0.00029(16)
O16 0.0131(5) 0.0159(5) 0.0148(5) 0.0008(4) -0.0021(4) 0.0022(5)
O17 0.0139(5) 0.0197(5) 0.0119(5) -0.0020(4) 0.0035(4) -0.0016(5)
C30 0.0136(8) 0.0158(7) 0.0150(7) -0.0029(6) -0.0004(7) -0.0018(7)
N13 0.0115(6) 0.0140(6) 0.0192(7) -0.0002(6) 0.0026(6) -0.0009(6)
O14 0.0208(6) 0.0218(6) 0.0244(6) 0.0046(5) -0.0013(5) 0.0064(5)
C10 0.0109(7) 0.0093(7) 0.0131(7) 0.0004(6) 0.0004(6) 0.0014(6)
C29 0.0129(8) 0.0157(8) 0.0231(9) 0.0007(7) -0.0010(7) 0.0002(6)
O15 0.0245(6) 0.0200(6) 0.0209(6) -0.0077(5) 0.0068(5) 0.0000(5)
C31 0.0116(7) 0.0144(8) 0.0128(7) 0.0000(6) 0.0044(6) -0.0030(6)
C5 0.0191(8) 0.0191(8) 0.0130(7) -0.0021(6) 0.0000(6) -0.0022(7)
C2 0.0193(8) 0.0187(8) 0.0144(8) 0.0020(7) -0.0004(6) 0.0004(7)
C22 0.0425(13) 0.0297(11) 0.0284(10) 0.0066(8) 0.0160(9) 0.0134(9)
N8 0.0103(6) 0.0153(6) 0.0099(6) -0.0030(5) 0.0005(5) -0.0027(5)
C25 0.0080(7) 0.0119(7) 0.0152(7) -0.0021(6) 0.0009(6) -0.0016(6)
C35 0.0361(11) 0.0121(8) 0.0311(10) -0.0013(7) 0.0100(8) -0.0026(8)
C26 0.0167(8) 0.0192(8) 0.0154(8) -0.0015(6) 0.0003(7) -0.0018(7)
C1 0.0087(7) 0.0128(7) 0.0154(7) -0.0009(6) -0.0002(6) -0.0024(6)
C21 0.0237(10) 0.0530(13) 0.0290(10) 0.0199(10) 0.0111(8) 0.0140(10)
C24 0.0393(11) 0.0162(9) 0.0275(10) -0.0034(7) 0.0026(8) 0.0020(8)
C18 0.0167(8) 0.0244(9) 0.0098(7) 0.0046(6) 0.0014(6) 0.0026(7)
C6 0.0160(8) 0.0153(8) 0.0134(7) 0.0016(6) -0.0006(7) -0.0007(7)
C11 0.0102(7) 0.0135(7) 0.0112(7) 0.0012(6) 0.0005(6) 0.0001(6)
C20 0.0158(8) 0.0605(13) 0.0165(8) 0.0103(9) 0.0016(7) -0.0020(10)
C27 0.0262(9) 0.0219(9) 0.0172(8) -0.0080(7) 0.0057(7) -0.0030(8)
C9 0.0078(7) 0.0128(7) 0.0121(7) 0.0005(6) 0.0005(6) -0.0010(6)
C19 0.0181(8) 0.0417(11) 0.0133(8) 0.0039(8) 0.0015(6) -0.0037(8)
C32 0.0138(8) 0.0188(8) 0.0205(8) -0.0058(7) 0.0009(7) 0.0006(7)
C28 0.0156(8) 0.0136(8) 0.0294(9) -0.0031(7) 0.0055(7) 0.0009(7)
C36 0.0227(9) 0.0153(8) 0.0222(9) 0.0033(7) 0.0016(7) -0.0004(7)
C34 0.0263(10) 0.0241(9) 0.0271(9) -0.0118(8) 0.0092(7) -0.0111(8)
C4 0.0148(8) 0.0142(8) 0.0238(9) -0.0015(7) 0.0028(7) -0.0006(7)
C3 0.0239(9) 0.0157(8) 0.0205(9) 0.0048(7) 0.0003(7) 0.0027(7)
C33 0.0179(9) 0.0321(10) 0.0238(9) -0.0108(8) 0.0002(7) -0.0058(8)
C23 0.0269(10) 0.0243(9) 0.0205(9) 0.0026(7) 0.0056(7) -0.0002(8)

loop_
_atom_type_symbol
_atom_type_description
_atom_type_scat_dispersion_real
_atom_type_scat_dispersion_imag
_atom_type_scat_source
C C 0.0181 0.0091 'International Tables Vol C Tables 4.2.6.8 and 6.1.1.4'
H H 0.0000 0.0000 'International Tables Vol C Tables 4.2.6.8 and 6.1.1.4'
N N 0.0311 0.0180 'International Tables Vol C Tables 4.2.6.8 and 6.1.1.4'
O O 0.0492 0.0322 'International Tables Vol C Tables 4.2.6.8 and 6.1.1.4'
S S 0.3331 0.5567 'International Tables Vol C Tables 4.2.6.8 and 6.1.1.4'

loop_
_geom_angle_atom_site_label_1
_geom_angle_atom_site_label_2
_geom_angle_atom_site_label_3
_geom_angle
O16 S7 O17 119.70(7)
O16 S7 N8 107.58(7)
O17 S7 N8 104.09(7)
O16 S7 C1 107.42(7)
O17 S7 C1 108.51(7)
N8 S7 C1 109.22(7)
C18 S12 C11 97.41(7)
C29 C30 C25 120.31(15)
O14 N13 O15 124.74(14)
O14 N13 C10 117.28(13)
O15 N13 C10 117.97(13)
N13 C10 C11 109.97(12)
N13 C10 C9 107.53(12)
C11 C10 C9 117.26(13)
C28 C29 C30 120.16(16)
C32 C31 C36 118.80(15)
C32 C31 C11 118.73(14)
C36 C31 C11 122.30(15)
C6 C5 C4 121.11(15)
C3 C2 C1 119.12(15)
C21 C22 C23 120.1(2)
C9 N8 S7 120.38(10)
C26 C25 C30 119.29(15)
C26 C25 C9 119.92(14)
C30 C25 C9 120.71(14)
C34 C35 C36 120.81(17)
C25 C26 C27 120.11(16)
C6 C1 C2 120.97(15)
C6 C1 S7 119.30(12)
C2 C1 S7 119.71(13)
C20 C21 C22 120.26(19)
C23 C18 C19 119.67(17)
C23 C18 S12 119.68(14)
C19 C18 S12 120.63(14)
C1 C6 C5 118.97(15)
C31 C11 C10 109.80(12)
C31 C11 S12 113.85(11)
C10 C11 S12 113.39(11)
C21 C20 C19 120.0(2)
C28 C27 C26 120.19(16)
N8 C9 C25 112.99(13)
N8 C9 C10 105.27(12)
C25 C9 C10 112.33(13)
C18 C19 C20 120.15(19)
C33 C32 C31 120.82(17)
C27 C28 C29 119.92(16)
C35 C36 C31 120.02(17)
C33 C34 C35 119.32(17)
C5 C4 C3 118.65(16)
C5 C4 C24 121.76(16)
C3 C4 C24 119.58(16)
C2 C3 C4 121.15(16)
C34 C33 C32 120.21(18)
C18 C23 C22 119.80(19)

loop_
_geom_bond_atom_site_label_1
_geom_bond_atom_site_label_2
_geom_bond_distance
S7 O16 1.4295(11)
S7 O17 1.4431(11)
S7 N8 1.6299(13)
S7 C1 1.7599(16)
S12 C18 1.7853(18)
S12 C11 1.8468(16)
C30 C29 1.386(2)
C30 C25 1.391(2)
N13 O14 1.2246(19)
N13 O15 1.2285(18)
N13 C10 1.511(2)
C10 C11 1.534(2)
C10 C9 1.537(2)
C29 C28 1.383(2)
C31 C32 1.393(2)
C31 C36 1.395(2)
C31 C11 1.522(2)
C5 C6 1.390(2)
C5 C4 1.391(2)
C2 C3 1.383(3)
C2 C1 1.390(2)
C22 C21 1.381(3)
C22 C23 1.394(3)
N8 C9 1.4825(19)
C25 C26 1.389(2)
C25 C9 1.517(2)
C35 C34 1.387(3)
C35 C36 1.391(3)
C26 C27 1.391(2)
C1 C6 1.387(2)
C21 C20 1.379(3)
C24 C4 1.509(2)
C18 C23 1.389(3)
C18 C19 1.389(3)
C20 C19 1.389(3)
C27 C28 1.381(3)
C32 C33 1.389(3)
C34 C33 1.384(3)
C4 C3 1.394(3)
